data_2226214
loop_
_publ_author_name
'Jenkinson, Sarah F.'
'Best, Daniel'
'Izumori, Ken'
'Wilson, Francis X.'
'Weymouth-Wilson, Alexander C.'
'Fleet, George W. J.'
'Thompson, Amber L.'

_publ_section_title
;
 1-Deoxy-1-fluoro-<small>L</small>-galactitol
;
_journal_coeditor_code LH5036
_journal_issue 6
_journal_name_full 'Acta Crystallographica Section E'
_journal_page_first o1330
_journal_paper_doi 10.1107/S1600536810016624
_journal_volume 66
_journal_year 2010
_chemical_formula_iupac 'C6 H13 F1 O5'
_chemical_formula_moiety 'C6 H13 F1 O5'
_chemical_formula_sum 'C6 H13 F O5'
_chemical_formula_weight 184.16
_chemical_name_common
;
6-deoxy-6-fluoro-D-galactitol and
(2<i>S</i>,3<i>R</i>,4<i>R</i>,5<i>S</i>)-6-fluorohexane-1,2,3,4,5-pentaol
;
_chemical_name_systematic
;
1-Deoxy-1-fluoro-L-galactitol
;
_space_group_IT_number 4
_symmetry_cell_setting monoclinic
_symmetry_space_group_name_Hall 'P 2yb'
_symmetry_space_group_name_H-M 'P 1 21 1'
_atom_sites_solution_hydrogens geom
_atom_sites_solution_primary direct
_cell_angle_alpha 90
_cell_angle_beta 103.233(3)
_cell_angle_gamma 90
_cell_formula_units_Z 2
_cell_length_a 4.7968(3)
_cell_length_b 8.5957(5)
_cell_length_c 9.8194(7)
_cell_measurement_reflns_used 828
_cell_measurement_temperature 150
_cell_measurement_theta_max 27
_cell_measurement_theta_min 5
_cell_volume 394.12(4)
_computing_cell_refinement 'DENZO/SCALEPACK (Otwinowski & Minor, 1997)'
_computing_data_collection 'COLLECT (Nonius, 2001)'
_computing_data_reduction 'DENZO/SCALEPACK (Otwinowski & Minor, 1997)'
_computing_molecular_graphics 'CAMERON (Watkin <i>et al.</i>,  1996)'
_computing_publication_material 'CRYSTALS (Betteridge <i>et al.</i>,  2003)'
_computing_structure_refinement 'CRYSTALS (Betteridge <i>et al.</i>,  2003)'
_computing_structure_solution 'SIR92 (Altomare <i>et al.</i>,  1994)'
_diffrn_ambient_temperature 150
_diffrn_measured_fraction_theta_full 0.988
_diffrn_measured_fraction_theta_max 0.985
_diffrn_measurement_device 'Nonius KappaCCD'
_diffrn_measurement_device_type Area
_diffrn_measurement_method \w
_diffrn_radiation_monochromator graphite
_diffrn_radiation_type 'Mo K\a'
_diffrn_radiation_wavelength 0.71073
_diffrn_reflns_av_R_equivalents 0.039
_diffrn_reflns_limit_h_max 6
_diffrn_reflns_limit_h_min -6
_diffrn_reflns_limit_k_max 11
_diffrn_reflns_limit_k_min -10
_diffrn_reflns_limit_l_max 12
_diffrn_reflns_limit_l_min -12
_diffrn_reflns_number 3069
_diffrn_reflns_theta_full 26.959
_diffrn_reflns_theta_max 27.509
_diffrn_reflns_theta_min 5.201
_diffrn_standards_number 0
_exptl_absorpt_coefficient_mu 0.148
_exptl_absorpt_correction_T_max 0.99
_exptl_absorpt_correction_T_min 0.88
_exptl_absorpt_correction_type multi-scan
_exptl_absorpt_process_details '(DENZO/SCALEPACK; Otwinowski & Minor, 1997)'
_exptl_crystal_colour colourless
_exptl_crystal_density_diffrn 1.552
_exptl_crystal_density_method 'not measured'
_exptl_crystal_description needle
_exptl_crystal_F_000 196
_exptl_crystal_size_max 0.40
_exptl_crystal_size_mid 0.10
_exptl_crystal_size_min 0.05
_refine_diff_density_max 0.35
_refine_diff_density_min -0.36
_refine_ls_extinction_method None
_refine_ls_goodness_of_fit_ref 0.9895
_refine_ls_hydrogen_treatment constr
_refine_ls_matrix_type full
_refine_ls_number_parameters 109
_refine_ls_number_reflns 947
_refine_ls_number_restraints 1
_refine_ls_R_factor_all 0.0530
_refine_ls_R_factor_gt 0.0399
_refine_ls_shift/su_max 0.000109
_refine_ls_structure_factor_coef Fsqd
_refine_ls_weighting_details
;
Method= Modified Sheldrick
w=1/[\s^2^(F^2^) + ( 0.04P)^2^ + 0.16P], where P=[max(Fo^2^,0) + 2Fc^2^]/3
;
_refine_ls_weighting_scheme calc
_refine_ls_wR_factor_all 0.0949
_refine_ls_wR_factor_gt 0.0881
_refine_ls_wR_factor_ref 0.0949
_reflns_number_gt 788
_reflns_number_total 947
_reflns_threshold_expression I>2\s(I)
_cod_data_source_file lh5036.cif
_cod_data_source_block I
_cod_original_sg_symbol_H-M 'P 1 21 1 '
_cod_original_formula_sum 'C6 H13 F1 O5'
_cod_database_code 2226214
_cod_database_fobs_code 2226214

loop_
_symmetry_equiv_pos_as_xyz
x,y,z
-x,y+1/2,-z

loop_
_atom_site_type_symbol
_atom_site_label
_atom_site_fract_x
_atom_site_fract_y
_atom_site_fract_z
_atom_site_U_iso_or_equiv
_atom_site_adp_type
_atom_site_occupancy
_atom_site_disorder_assembly
_atom_site_disorder_group
F F1 1.0608(4) 0.8416(3) 0.81046(18) 0.0300 Uani 1.0000 . .
C C2 0.8382(7) 0.7956(4) 0.6953(3) 0.0222 Uani 1.0000 . .
C C3 0.9617(6) 0.7729(3) 0.5690(3) 0.0165 Uani 1.0000 . .
O O4 1.1674(4) 0.6479(3) 0.5922(2) 0.0198 Uani 1.0000 . .
C C5 0.7225(6) 0.7433(3) 0.4383(3) 0.0161 Uani 1.0000 . .
O O6 0.5806(5) 0.6003(2) 0.4502(2) 0.0195 Uani 1.0000 . .
C C7 0.8349(6) 0.7338(3) 0.3047(3) 0.0157 Uani 1.0000 . .
O O8 0.9746(4) 0.8784(3) 0.2914(2) 0.0195 Uani 1.0000 . .
C C9 0.5959(7) 0.7026(4) 0.1752(3) 0.0192 Uani 1.0000 . .
O O10 0.3879(4) 0.8258(3) 0.1522(2) 0.0207 Uani 1.0000 . .
C C11 0.7088(7) 0.6776(4) 0.0451(3) 0.0215 Uani 1.0000 . .
O O12 0.4930(5) 0.6156(3) -0.0668(2) 0.0275 Uani 1.0000 . .
H H21 0.6950 0.8781 0.6774 0.0260 Uiso 1.0000 . .
H H22 0.7491 0.6999 0.7173 0.0258 Uiso 1.0000 . .
H H31 1.0631 0.8691 0.5540 0.0186 Uiso 1.0000 . .
H H51 0.5826 0.8297 0.4297 0.0192 Uiso 1.0000 . .
H H71 0.9744 0.6473 0.3126 0.0169 Uiso 1.0000 . .
H H91 0.4965 0.6083 0.1918 0.0218 Uiso 1.0000 . .
H H111 0.7818 0.7757 0.0180 0.0236 Uiso 1.0000 . .
H H112 0.8650 0.6017 0.0659 0.0245 Uiso 1.0000 . .
H H41 1.0976 0.5692 0.6169 0.0297 Uiso 1.0000 . .
H H101 0.4579 0.9011 0.1221 0.0326 Uiso 1.0000 . .
H H81 1.0943 0.8692 0.2436 0.0307 Uiso 1.0000 . .
H H61 0.4434 0.6205 0.4847 0.0315 Uiso 1.0000 . .
H H121 0.3696 0.6866 -0.0851 0.0400 Uiso 1.0000 . .

loop_
_atom_site_aniso_label
_atom_site_aniso_U_11
_atom_site_aniso_U_22
_atom_site_aniso_U_33
_atom_site_aniso_U_12
_atom_site_aniso_U_13
_atom_site_aniso_U_23
F1 0.0335(11) 0.0350(11) 0.0187(9) 0.0018(10) 0.0002(8) -0.0045(8)
C2 0.0217(15) 0.0270(17) 0.0166(14) 0.0023(12) 0.0019(12) -0.0039(12)
C3 0.0168(14) 0.0140(13) 0.0181(13) 0.0019(11) 0.0029(11) -0.0004(11)
O4 0.0176(11) 0.0202(11) 0.0222(10) 0.0029(8) 0.0054(8) 0.0048(8)
C5 0.0162(14) 0.0136(14) 0.0194(14) 0.0000(11) 0.0058(11) 0.0011(11)
O6 0.0229(12) 0.0169(10) 0.0215(10) -0.0052(9) 0.0109(9) -0.0024(8)
C7 0.0172(14) 0.0148(15) 0.0149(13) -0.0012(12) 0.0029(11) -0.0027(11)
O8 0.0208(12) 0.0165(11) 0.0233(10) -0.0033(9) 0.0094(9) -0.0024(9)
C9 0.0200(14) 0.0201(15) 0.0173(14) -0.0015(12) 0.0037(12) 0.0006(12)
O10 0.0190(11) 0.0217(11) 0.0223(11) 0.0015(9) 0.0064(8) 0.0042(9)
C11 0.0227(16) 0.0257(17) 0.0145(14) 0.0006(13) 0.0011(12) -0.0018(13)
O12 0.0312(14) 0.0274(12) 0.0201(11) 0.0025(10) -0.0017(10) -0.0078(10)

loop_
_atom_type_symbol
_atom_type_scat_dispersion_real
_atom_type_scat_dispersion_imag
_atom_type_scat_source
C 0.0033 0.0016 'International Tables Vol C 4.2.6.8 and 6.1.1.4'
H 0.0000 0.0000 'International Tables Vol C 4.2.6.8 and 6.1.1.4'
F 0.0171 0.0103 'International Tables Vol C 4.2.6.8 and 6.1.1.4'
O 0.0106 0.0060 'International Tables Vol C 4.2.6.8 and 6.1.1.4'

loop_
_geom_angle_atom_site_label_1
_geom_angle_atom_site_label_2
_geom_angle_atom_site_label_3
_geom_angle_site_symmetry_1
_geom_angle_site_symmetry_2
_geom_angle_site_symmetry_3
_geom_angle
_geom_angle_publ_flag
F1 C2 C3 . . . 109.0(3) no
F1 C2 H21 . . . 108.1 no
C3 C2 H21 . . . 109.9 no
F1 C2 H22 . . . 110.2 no
C3 C2 H22 . . . 110.4 no
H21 C2 H22 . . . 109.1 no
C2 C3 O4 . . . 110.5(2) no
C2 C3 C5 . . . 110.6(2) no
O4 C3 C5 . . . 111.3(2) no
C2 C3 H31 . . . 108.3 no
O4 C3 H31 . . . 107.7 no
C5 C3 H31 . . . 108.3 no
C3 O4 H41 . . . 110.6 no
C3 C5 O6 . . . 110.8(2) no
C3 C5 C7 . . . 112.5(2) no
O6 C5 C7 . . . 107.1(2) no
C3 C5 H51 . . . 108.0 no
O6 C5 H51 . . . 109.1 no
C7 C5 H51 . . . 109.3 no
C5 O6 H61 . . . 107.1 no
C5 C7 O8 . . . 107.3(2) no
C5 C7 C9 . . . 112.2(2) no
O8 C7 C9 . . . 110.7(2) no
C5 C7 H71 . . . 109.7 no
O8 C7 H71 . . . 109.6 no
C9 C7 H71 . . . 107.3 no
C7 O8 H81 . . . 111.8 no
C7 C9 O10 . . . 111.3(2) no
C7 C9 C11 . . . 112.5(2) no
O10 C9 C11 . . . 110.0(2) no
C7 C9 H91 . . . 108.0 no
O10 C9 H91 . . . 107.0 no
C11 C9 H91 . . . 107.8 no
C9 O10 H101 . . . 108.3 no
C9 C11 O12 . . . 111.5(3) no
C9 C11 H111 . . . 109.2 no
O12 C11 H111 . . . 110.9 no
C9 C11 H112 . . . 108.9 no
O12 C11 H112 . . . 107.3 no
H111 C11 H112 . . . 109.2 no
C11 O12 H121 . . . 104.2 no

loop_
_geom_bond_atom_site_label_1
_geom_bond_atom_site_label_2
_geom_bond_site_symmetry_1
_geom_bond_site_symmetry_2
_geom_bond_distance
_geom_bond_publ_flag
F1 C2 . . 1.422(3) no
C2 C3 . . 1.504(4) no
C2 H21 . . 0.975 no
C2 H22 . . 0.974 no
C3 O4 . . 1.441(4) no
C3 C5 . . 1.534(4) no
C3 H31 . . 0.987 no
O4 H41 . . 0.816 no
C5 O6 . . 1.422(4) no
C5 C7 . . 1.530(3) no
C5 H51 . . 0.992 no
O6 H61 . . 0.825 no
C7 O8 . . 1.432(4) no
C7 C9 . . 1.528(4) no
C7 H71 . . 0.992 no
O8 H81 . . 0.824 no
C9 O10 . . 1.437(4) no
C9 C11 . . 1.513(4) no
C9 H91 . . 0.973 no
O10 H101 . . 0.815 no
C11 O12 . . 1.429(3) no
C11 H111 . . 0.973 no
C11 H112 . . 0.979 no
O12 H121 . . 0.840 no

loop_
_geom_hbond_atom_site_label_D
_geom_hbond_atom_site_label_H
_geom_hbond_atom_site_label_A
_geom_hbond_site_symmetry_D
_geom_hbond_site_symmetry_H
_geom_hbond_site_symmetry_A
_geom_hbond_distance_DH
_geom_hbond_distance_HA
_geom_hbond_distance_DA
_geom_hbond_angle_DHA
_geom_hbond_publ_flag
C2 H21 O6 . . 2_656 0.97 2.49 3.409(4) 157 no
O4 H41 O8 . . 2_746 0.82 1.94 2.738(4) 165 yes
O10 H101 O12 . . 2_655 0.82 1.95 2.730(4) 160 yes
O8 H81 O10 . . 1_655 0.82 1.87 2.691(4) 172 yes
O6 H61 O4 . . 1_455 0.82 1.89 2.703(4) 170 yes
O12 H121 F1 . . 1_454 0.84 2.08 2.895(3) 163 yes

loop_
_cod_related_entry_id
_cod_related_entry_database
_cod_related_entry_code
1 ChemSpider 24745044
